data_7248993
loop_
_publ_author_name
'Ochsenbein, Philippe'
'Bonin, Michel'
'Fadaei-Tirani, Farzaneh'
'Lem\'ee, Marie-H\'el\`ene'
'Kieffer, J\'er\^ome'
'G\"orl, Daniel'
'El-Hajji, Mohamed'
'Schenk-Jo\&s, Kurt'

_publ_section_title
;
 A score and nine years of irbesartan
;
_journal_issue 34
_journal_name_full CrystEngComm
_journal_page_first 4566
_journal_page_last 4578
_journal_paper_doi 10.1039/D3CE01172K
_journal_volume 26
_journal_year 2024
_chemical_formula_moiety 'C25 H28 N6 O, 0.4[H2O]'
_chemical_formula_sum 'C25 H28 N6 O'
_chemical_formula_weight 428.53
_chemical_name_common SR47436-A
_space_group_crystal_system trigonal
_space_group_IT_number 148
_space_group_name_Hall '-R 3'
_space_group_name_H-M_alt 'R -3 :H'
_atom_sites_solution_hydrogens mixed
_atom_sites_solution_primary dual
_atom_sites_solution_secondary difmap
_audit_creation_date 2020-04-27
_audit_creation_method
;
Olex2 1.3
(compiled 2020.02.04 svn.rd84adfe8 for OlexSys, GUI svn.r6032)
;
_audit_update_record
;
2020-04-27 deposited with the CCDC.	2024-05-20 downloaded from the CCDC.
;
_cell_angle_alpha 90
_cell_angle_beta 90
_cell_angle_gamma 120
_cell_formula_units_Z 18
_cell_length_a 37.3328(5)
_cell_length_b 37.3328(5)
_cell_length_c 9.7877(2)
_cell_measurement_reflns_used 9915
_cell_measurement_temperature 231(1)
_cell_measurement_theta_max 54.19
_cell_measurement_theta_min 2.37
_cell_volume 11813.9(3)
_computing_cell_refinement 'SAINT V8.34A (Bruker AXS Inc., 2013)'
_computing_data_collection 'Bruker Instrument Service v2016.5.0.1'
_computing_data_reduction 'SAINT V8.34A (Bruker AXS Inc., 2013)'
_computing_molecular_graphics 'Olex2 1.3-alpha (Dolomanov et al., 2009)'
_computing_publication_material 'Olex2 1.3-alpha (Dolomanov et al., 2009)'
_computing_structure_refinement 'ShelXL 2018/3 (Sheldrick, 2015)'
_computing_structure_solution 'ShelXT 2014/5 (Sheldrick, 2014)'
_diffrn_ambient_temperature 231(1)
_diffrn_detector 'CCD plate'
_diffrn_detector_area_resol_mean 8.3333
_diffrn_measured_fraction_theta_full 0.997
_diffrn_measured_fraction_theta_max 0.996
_diffrn_measurement_device_type 'Bruker APEX_DUO'
_diffrn_measurement_method 'phi and omega scans'
_diffrn_radiation_type CuK\a
_diffrn_radiation_wavelength 1.54178
_diffrn_reflns_av_R_equivalents 0.0327
_diffrn_reflns_av_unetI/netI 0.0153
_diffrn_reflns_Laue_measured_fraction_full 0.997
_diffrn_reflns_Laue_measured_fraction_max 0.996
_diffrn_reflns_limit_h_max 39
_diffrn_reflns_limit_h_min -38
_diffrn_reflns_limit_k_max 39
_diffrn_reflns_limit_k_min -39
_diffrn_reflns_limit_l_max 10
_diffrn_reflns_limit_l_min -9
_diffrn_reflns_number 38412
_diffrn_reflns_point_group_measured_fraction_full 0.997
_diffrn_reflns_point_group_measured_fraction_max 0.996
_diffrn_reflns_theta_full 54.811
_diffrn_reflns_theta_max 54.811
_diffrn_reflns_theta_min 2.367
_diffrn_source 'Incoatec microsource'
_exptl_absorpt_coefficient_mu 0.550
_exptl_absorpt_correction_T_max 0.7508
_exptl_absorpt_correction_T_min 0.6474
_exptl_absorpt_correction_type multi-scan
_exptl_absorpt_process_details
;
SADABS V2012/1 (Bruker AXS Inc.) was used for absorption correction.
wR2(int) was 0.1579 before and 0.0469 after correction.
The Ratio of minimum to maximum transmission is 0.867.
The \l/2 correction factor is 0.0015.
;
_exptl_crystal_colour colourless
_exptl_crystal_density_diffrn 1.084
_exptl_crystal_description prism
_exptl_crystal_F_000 4104
_exptl_crystal_size_max 0.5
_exptl_crystal_size_mid 0.02
_exptl_crystal_size_min 0.016
_refine_diff_density_max 0.221
_refine_diff_density_min -0.231
_refine_diff_density_rms 0.031
_refine_ls_extinction_coef 0.000037(9)
_refine_ls_extinction_expression Fc^*^=kFc[1+0.001xFc^2^\l^3^/sin(2\q)]^-1/4^
_refine_ls_extinction_method 'SHELXL-2018/3 (Sheldrick 2018)'
_refine_ls_goodness_of_fit_ref 1.061
_refine_ls_hydrogen_treatment mixed
_refine_ls_matrix_type full
_refine_ls_number_parameters 328
_refine_ls_number_reflns 3273
_refine_ls_number_restraints 75
_refine_ls_restrained_S_all 1.198
_refine_ls_R_factor_all 0.0423
_refine_ls_R_factor_gt 0.0365
_refine_ls_shift/su_max 0.000
_refine_ls_shift/su_mean 0.000
_refine_ls_structure_factor_coef Fsqd
_refine_ls_weighting_details 'w=1/[\s^2^(Fo^2^)+(0.0543P)^2^+9.9024P] where P=(Fo^2^+2Fc^2^)/3'
_refine_ls_weighting_scheme calc
_refine_ls_wR_factor_gt 0.0979
_refine_ls_wR_factor_ref 0.1021
_reflns_Friedel_coverage 0.000
_reflns_number_gt 2874
_reflns_number_total 3273
_reflns_threshold_expression 'I > 2\s(I)'
_cod_data_source_file d3ce01172k2.cif
_cod_data_source_block ibs_a_231k_zwitter
_cod_depositor_comments 'Adding full bibliography for 7248992--7248997.cif.'
_cod_original_cell_volume 11813.9(4)
_cod_original_sg_symbol_H-M 'R -3'
_cod_database_code 7248993
_shelx_shelxl_version_number 2018/3
_shelx_space_group_comment
;
The symmetry employed for this shelxl refinement is uniquely defined
by the following loop, which should always be used as a source of
symmetry information in preference to the above space-group names.
They are only intended as comments.
;
_shelx_estimated_absorpt_t_max 0.991
_shelx_estimated_absorpt_t_min 0.771
_exptl_absorpt_special_details 'SADABS V2012/1 (Bruker AXS Inc.)'
_olex2_refinement_description
;
1. Fixed Uiso
 At 1.2 times of:
  All C(H) groups, All C(H,H) groups, All C(H,H,H,H) groups, All N(H) groups
 At 1.5 times of:
  All C(H,H,H) groups
2. Restrained distances
 C2T1-C1 \\sim C2T2-C1 \\sim C2T1-C3T1 \\sim C2T2-C3T2 \\sim C4T1-C3T1 \\sim
C4T2-C3T2
 with sigma of 0.01
3. Uiso/Uaniso restraints and constraints
C1 \\sim C2T1 \\sim C2T2 \\sim C3T1 \\sim C3T2 \\sim C4T1 \\sim C4T2: within 2A
with sigma of 0.005 and sigma for terminal atoms of 0.01 within 2A
4. Others
 Sof(H1BC)=Sof(H1BD)=Sof(C2T2)=Sof(H2TC)=Sof(H2TD)=Sof(C3T2)=Sof(H3TC)=
 Sof(H3TD)=Sof(C4T2)=Sof(H4TD)=Sof(H4TE)=Sof(H4TF)=1-FVAR(1)
 Sof(H1AA)=Sof(H1AB)=Sof(C2T1)=Sof(H2TA)=Sof(H2TB)=Sof(C3T1)=Sof(H3TA)=
 Sof(H3TB)=Sof(C4T1)=Sof(H4TA)=Sof(H4TB)=Sof(H4TC)=FVAR(1)
 Sof(H1N)=1-FVAR(2)
 Sof(H1)=FVAR(2)
5.a Secondary CH2 refined with riding coordinates:
 C1(H1AA,H1AB), C1(H1BC,H1BD), C1M(H1MA,H1MB), C2T1(H2TA,H2TB), C2T2(H2TC,
 H2TD), C3T1(H3TA,H3TB), C3T2(H3TC,H3TD), C6N(H6NA,H6NB), C7N(H7NA,H7NB),
 C8N(H8NA,H8NB), C9N(H9NA,H9NB)
5.b Aromatic/amide H refined with riding coordinates:
 C2B(H2B), C3B(H3B), C3P(H3P), C4P(H4P), C5B(H5B), C5P(H5P), C6B(H6B), C6P(H6P)
5.c Idealised Me refined as rotating group:
 C4T1(H4TA,H4TB,H4TC), C4T2(H4TD,H4TE,H4TF)
;
_smtbx_masks_void_probe_radius 1.2
_smtbx_masks_void_truncation_radius 1.2
_olex2_submission_special_instructions 'No special instructions were received'

loop_
_space_group_symop_operation_xyz
'x, y, z'
'-y, x-y, z'
'-x+y, -x, z'
'x+2/3, y+1/3, z+1/3'
'-y+2/3, x-y+1/3, z+1/3'
'-x+y+2/3, -x+1/3, z+1/3'
'x+1/3, y+2/3, z+2/3'
'-y+1/3, x-y+2/3, z+2/3'
'-x+y+1/3, -x+2/3, z+2/3'
'-x, -y, -z'
'y, -x+y, -z'
'x-y, x, -z'
'-x+2/3, -y+1/3, -z+1/3'
'y+2/3, -x+y+1/3, -z+1/3'
'x-y+2/3, x+1/3, -z+1/3'
'-x+1/3, -y+2/3, -z+2/3'
'y+1/3, -x+y+2/3, -z+2/3'
'x-y+1/3, x+2/3, -z+2/3'

loop_
_atom_site_label
_atom_site_type_symbol
_atom_site_fract_x
_atom_site_fract_y
_atom_site_fract_z
_atom_site_U_iso_or_equiv
_atom_site_adp_type
_atom_site_occupancy
_atom_site_site_symmetry_order
_atom_site_calc_flag
_atom_site_refinement_flags_posn
_atom_site_refinement_flags_adp
_atom_site_refinement_flags_occupancy
_atom_site_disorder_assembly
_atom_site_disorder_group
O1N O 0.39161(4) 0.42018(4) 0.52002(14) 0.0602(4) Uani 1 1 d . . . . .
N1 N 0.15049(4) 0.24210(4) 0.32052(16) 0.0414(4) Uani 1 1 d . . . . .
H1 H 0.1632(7) 0.2428(6) 0.401(3) 0.037(8) Uiso 0.79(4) 1 d . . P A 1
N1N N 0.39540(5) 0.48245(5) 0.24234(16) 0.0443(4) Uani 1 1 d . . . . .
H1N H 0.403(3) 0.496(3) 0.179(12) 0.053 Uiso 0.21(4) 1 d . U P A 2
N2 N 0.11838(5) 0.24895(5) 0.31734(16) 0.0498(4) Uani 1 1 d . . . . .
N3 N 0.10513(5) 0.24263(5) 0.19277(16) 0.0551(4) Uani 1 1 d . . . . .
N3N N 0.34956(4) 0.43347(4) 0.38209(13) 0.0372(4) Uani 1 1 d . . . . .
N4 N 0.12783(5) 0.23156(5) 0.11376(15) 0.0513(4) Uani 1 1 d . . . . .
C1 C 0.32312(6) 0.46342(7) 0.2052(2) 0.0600(5) Uani 1 1 d D U . . .
H1AA H 0.297102 0.437122 0.213586 0.072 Uiso 0.555(4) 1 calc R U P B 1
H1AB H 0.329372 0.469318 0.107755 0.072 Uiso 0.555(4) 1 calc R U P B 1
H1BC H 0.315094 0.445665 0.124069 0.072 Uiso 0.445(4) 1 calc R U P B 2
H1BD H 0.299349 0.451201 0.267280 0.072 Uiso 0.445(4) 1 calc R U P B 2
C1B C 0.24925(5) 0.28224(5) 0.24891(16) 0.0345(4) Uani 1 1 d . . . . .
C1M C 0.30975(5) 0.40266(5) 0.44109(18) 0.0433(5) Uani 1 1 d . . . . .
H1MA H 0.290735 0.413573 0.437953 0.052 Uiso 1 1 calc R U . . .
H1MB H 0.313989 0.398518 0.537320 0.052 Uiso 1 1 calc R U . . .
C1P C 0.22821(5) 0.24044(5) 0.18576(16) 0.0360(4) Uani 1 1 d . . . . .
C2B C 0.27957(5) 0.29258(5) 0.34821(17) 0.0410(4) Uani 1 1 d . . . . .
H2B H 0.286558 0.272727 0.375815 0.049 Uiso 1 1 calc R U . . .
C2N C 0.35700(6) 0.46017(5) 0.27331(17) 0.0409(4) Uani 1 1 d . . . . .
C2P C 0.18572(5) 0.21837(5) 0.15517(16) 0.0397(4) Uani 1 1 d . . . . .
C2T1 C 0.31866(14) 0.49734(14) 0.2701(5) 0.0783(12) Uani 0.555(4) 1 d D U P B 1
H2TA H 0.346051 0.522127 0.277243 0.094 Uiso 0.555(4) 1 calc R U P B 1
H2TB H 0.307883 0.488917 0.363006 0.094 Uiso 0.555(4) 1 calc R U P B 1
C2T2 C 0.32880(17) 0.50317(15) 0.1617(7) 0.0778(13) Uani 0.445(4) 1 d D U P B 2
H2TC H 0.351887 0.515504 0.096903 0.093 Uiso 0.445(4) 1 calc R U P B 2
H2TD H 0.336777 0.521401 0.241557 0.093 Uiso 0.445(4) 1 calc R U P B 2
C3B C 0.29957(5) 0.33136(6) 0.40694(17) 0.0419(5) Uani 1 1 d . . . . .
H3B H 0.320062 0.337553 0.473301 0.050 Uiso 1 1 calc R U . . .
C3P C 0.16902(6) 0.18053(6) 0.08815(19) 0.0539(5) Uani 1 1 d . . . . .
H3P H 0.140772 0.166322 0.065485 0.065 Uiso 1 1 calc R U . . .
C3T1 C 0.29056(18) 0.50798(18) 0.1928(7) 0.1027(14) Uani 0.555(4) 1 d D U P B 1
H3TA H 0.303680 0.521004 0.106004 0.123 Uiso 0.555(4) 1 calc R U P B 1
H3TB H 0.264729 0.482463 0.171928 0.123 Uiso 0.555(4) 1 calc R U P B 1
C3T2 C 0.2918(2) 0.5022(2) 0.0958(9) 0.0967(17) Uani 0.445(4) 1 d D U P B 2
H3TC H 0.282773 0.482944 0.018591 0.116 Uiso 0.445(4) 1 calc R U P B 2
H3TD H 0.269139 0.491633 0.162161 0.116 Uiso 0.445(4) 1 calc R U P B 2
C4B C 0.28986(5) 0.36135(5) 0.36940(16) 0.0360(4) Uani 1 1 d . . . . .
C4N C 0.38686(5) 0.43891(5) 0.42720(18) 0.0411(4) Uani 1 1 d . . . . .
C4P C 0.19322(7) 0.16348(6) 0.0543(2) 0.0587(6) Uani 1 1 d . . . . .
H4P H 0.181527 0.137891 0.008936 0.070 Uiso 1 1 calc R U . . .
C4T1 C 0.2810(3) 0.5358(2) 0.2686(10) 0.183(3) Uani 0.555(4) 1 d D U P B 1
H4TA H 0.265947 0.544694 0.210161 0.275 Uiso 0.555(4) 1 calc R U P B 1
H4TB H 0.306554 0.559780 0.298492 0.275 Uiso 0.555(4) 1 calc R U P B 1
H4TC H 0.264266 0.521519 0.347647 0.275 Uiso 0.555(4) 1 calc R U P B 1
C4T2 C 0.2998(3) 0.5427(2) 0.0468(10) 0.150(3) Uani 0.445(4) 1 d D U P B 2
H4TD H 0.320623 0.552393 -0.024585 0.225 Uiso 0.445(4) 1 calc R U P B 2
H4TE H 0.309702 0.562264 0.121940 0.225 Uiso 0.445(4) 1 calc R U P B 2
H4TF H 0.274486 0.540189 0.010725 0.225 Uiso 0.445(4) 1 calc R U P B 2
C5 C 0.15607(5) 0.23162(5) 0.19522(17) 0.0384(4) Uani 1 1 d . . . . .
C5B C 0.26008(5) 0.35138(5) 0.26904(17) 0.0389(4) Uani 1 1 d . . . . .
H5B H 0.253102 0.371260 0.241717 0.047 Uiso 1 1 calc R U . . .
C5N C 0.41930(5) 0.47252(5) 0.33894(16) 0.0389(4) Uani 1 1 d . . . . .
C5P C 0.23425(6) 0.18406(6) 0.08732(19) 0.0509(5) Uani 1 1 d . . . . .
H5P H 0.250701 0.172261 0.066496 0.061 Uiso 1 1 calc R U . . .
C6B C 0.24051(5) 0.31282(5) 0.20860(17) 0.0377(4) Uani 1 1 d . . . . .
H6B H 0.220977 0.307113 0.139164 0.045 Uiso 1 1 calc R U . . .
C6N C 0.44973(6) 0.51099(6) 0.41994(19) 0.0503(5) Uani 1 1 d . . . . .
H6NA H 0.437668 0.528439 0.440347 0.060 Uiso 1 1 calc R U . . .
H6NB H 0.457484 0.503199 0.505899 0.060 Uiso 1 1 calc R U . . .
C6P C 0.25169(6) 0.22206(6) 0.15099(17) 0.0427(5) Uani 1 1 d . . . . .
H6P H 0.280091 0.235972 0.171554 0.051 Uiso 1 1 calc R U . . .
C7N C 0.48682(6) 0.53323(6) 0.3264(2) 0.0563(5) Uani 1 1 d . . . . .
H7NA H 0.483335 0.551970 0.264858 0.068 Uiso 1 1 calc R U . . .
H7NB H 0.512154 0.549356 0.379777 0.068 Uiso 1 1 calc R U . . .
C8N C 0.48897(6) 0.49977(6) 0.2461(2) 0.0520(5) Uani 1 1 d . . . . .
H8NA H 0.511717 0.496150 0.279421 0.062 Uiso 1 1 calc R U . . .
H8NB H 0.493533 0.507062 0.148964 0.062 Uiso 1 1 calc R U . . .
C9N C 0.44778(6) 0.46029(6) 0.2666(2) 0.0545(5) Uani 1 1 d . . . . .
H9NA H 0.451481 0.440567 0.322336 0.065 Uiso 1 1 calc R U . . .
H9NB H 0.436005 0.447389 0.178312 0.065 Uiso 1 1 calc R U . . .

loop_
_atom_site_aniso_label
_atom_site_aniso_U_11
_atom_site_aniso_U_22
_atom_site_aniso_U_33
_atom_site_aniso_U_23
_atom_site_aniso_U_13
_atom_site_aniso_U_12
O1N 0.0532(8) 0.0672(9) 0.0574(9) 0.0197(7) -0.0015(6) 0.0280(7)
N1 0.0359(9) 0.0547(10) 0.0402(10) -0.0051(7) -0.0047(7) 0.0276(8)
N1N 0.0442(11) 0.0408(9) 0.0378(9) 0.0028(7) -0.0009(7) 0.0137(8)
N2 0.0404(9) 0.0637(11) 0.0529(10) -0.0059(8) -0.0036(7) 0.0317(8)
N3 0.0476(10) 0.0764(12) 0.0525(11) -0.0069(8) -0.0090(8) 0.0393(9)
N3N 0.0359(8) 0.0397(8) 0.0337(8) 0.0022(6) 0.0032(6) 0.0172(7)
N4 0.0481(9) 0.0697(11) 0.0457(9) -0.0072(8) -0.0090(8) 0.0367(9)
C1 0.0602(12) 0.0665(13) 0.0605(12) 0.0083(10) -0.0059(10) 0.0370(11)
C1B 0.0313(9) 0.0417(10) 0.0331(9) 0.0069(7) 0.0067(7) 0.0203(8)
C1M 0.0395(10) 0.0518(11) 0.0375(10) 0.0004(8) 0.0080(8) 0.0221(9)
C1P 0.0406(10) 0.0424(10) 0.0307(9) 0.0069(7) 0.0041(7) 0.0250(9)
C2B 0.0391(10) 0.0456(11) 0.0438(10) 0.0088(8) 0.0005(8) 0.0252(9)
C2N 0.0449(12) 0.0379(10) 0.0382(10) -0.0014(8) -0.0012(8) 0.0194(9)
C2P 0.0435(11) 0.0439(11) 0.0359(10) -0.0019(8) 0.0001(8) 0.0250(9)
C2T1 0.067(2) 0.078(2) 0.104(3) 0.012(2) -0.001(2) 0.0472(18)
C2T2 0.074(2) 0.076(2) 0.103(3) 0.016(2) -0.001(2) 0.0517(18)
C3B 0.0346(10) 0.0511(12) 0.0389(10) 0.0041(8) -0.0027(8) 0.0207(9)
C3P 0.0489(12) 0.0557(13) 0.0571(12) -0.0139(10) -0.0050(9) 0.0263(10)
C3T1 0.092(2) 0.094(2) 0.139(3) 0.017(3) 0.000(3) 0.059(2)
C3T2 0.090(3) 0.093(3) 0.123(4) 0.018(3) -0.002(3) 0.058(2)
C4B 0.0299(9) 0.0438(10) 0.0327(9) 0.0055(7) 0.0098(7) 0.0173(8)
C4N 0.0430(11) 0.0417(10) 0.0383(10) -0.0013(8) -0.0015(8) 0.0209(9)
C4P 0.0670(15) 0.0520(12) 0.0611(13) -0.0149(10) -0.0001(11) 0.0327(12)
C4T1 0.151(6) 0.146(5) 0.285(8) 0.001(6) -0.004(6) 0.098(5)
C4T2 0.129(5) 0.137(5) 0.187(6) 0.035(5) -0.008(5) 0.068(4)
C5 0.0357(10) 0.0407(10) 0.0380(10) -0.0033(8) -0.0035(8) 0.0184(8)
C5B 0.0380(10) 0.0416(11) 0.0411(10) 0.0074(8) 0.0050(8) 0.0230(9)
C5N 0.0391(10) 0.0373(10) 0.0360(10) -0.0020(7) -0.0008(7) 0.0160(8)
C5P 0.0624(14) 0.0569(13) 0.0488(11) 0.0013(9) 0.0082(9) 0.0415(11)
C6B 0.0355(10) 0.0445(11) 0.0357(9) 0.0037(8) -0.0001(7) 0.0220(9)
C6N 0.0511(12) 0.0492(11) 0.0434(11) -0.0124(9) -0.0074(9) 0.0196(10)
C6P 0.0455(11) 0.0517(12) 0.0393(10) 0.0068(9) 0.0066(8) 0.0305(10)
C7N 0.0434(11) 0.0470(12) 0.0620(13) -0.0097(10) -0.0053(9) 0.0104(10)
C8N 0.0395(11) 0.0574(12) 0.0535(12) -0.0034(9) -0.0014(9) 0.0199(10)
C9N 0.0473(12) 0.0468(12) 0.0645(13) -0.0089(9) 0.0065(9) 0.0198(10)

loop_
_atom_type_symbol
_atom_type_description
_atom_type_scat_dispersion_real
_atom_type_scat_dispersion_imag
_atom_type_scat_source
C C 0.0181 0.0091 'International Tables Vol C Tables 4.2.6.8 and 6.1.1.4'
H H 0.0000 0.0000 'International Tables Vol C Tables 4.2.6.8 and 6.1.1.4'
N N 0.0311 0.0180 'International Tables Vol C Tables 4.2.6.8 and 6.1.1.4'
O O 0.0492 0.0322 'International Tables Vol C Tables 4.2.6.8 and 6.1.1.4'

loop_
_geom_angle_atom_site_label_1
_geom_angle_atom_site_label_2
_geom_angle_atom_site_label_3
_geom_angle
_geom_angle_site_symmetry_1
_geom_angle_site_symmetry_3
_geom_angle_publ_flag
N2 N1 H1 120.8(13) . . ?
C5 N1 H1 130.4(13) . . ?
C5 N1 N2 108.59(15) . . ?
C2N N1N H1N 123(7) . . ?
C2N N1N C5N 107.88(15) . . ?
C5N N1N H1N 129(7) . . ?
N3 N2 N1 106.46(14) . . ?
N2 N3 N4 110.69(14) . . ?
C2N N3N C1M 128.69(14) . . ?
C4N N3N C1M 122.87(14) . . ?
C4N N3N C2N 108.40(14) . . ?
C5 N4 N3 105.97(14) . . ?
H1AA C1 H1AB 108.2 . . ?
H1BC C1 H1BD 106.8 . . ?
C2N C1 H1AA 109.7 . . ?
C2N C1 H1AB 109.7 . . ?
C2N C1 H1BC 107.0 . . ?
C2N C1 H1BD 107.0 . . ?
C2N C1 C2T1 109.7(2) . . ?
C2T1 C1 H1AA 109.7 . . ?
C2T1 C1 H1AB 109.7 . . ?
C2T2 C1 H1BC 107.0 . . ?
C2T2 C1 H1BD 107.0 . . ?
C2T2 C1 C2N 121.2(3) . . ?
C2B C1B C1P 120.74(14) . . ?
C2B C1B C6B 117.51(15) . . ?
C6B C1B C1P 121.71(15) . . ?
N3N C1M H1MA 108.8 . . ?
N3N C1M H1MB 108.8 . . ?
N3N C1M C4B 113.96(13) . . ?
H1MA C1M H1MB 107.7 . . ?
C4B C1M H1MA 108.8 . . ?
C4B C1M H1MB 108.8 . . ?
C2P C1P C1B 123.56(14) . . ?
C6P C1P C1B 118.97(15) . . ?
C6P C1P C2P 117.45(16) . . ?
C1B C2B H2B 119.3 . . ?
C3B C2B C1B 121.36(16) . . ?
C3B C2B H2B 119.3 . . ?
N1N C2N N3N 113.86(16) . . ?
N1N C2N C1 124.12(16) . . ?
N3N C2N C1 121.96(16) . . ?
C1P C2P C5 124.29(15) . . ?
C3P C2P C1P 119.79(16) . . ?
C3P C2P C5 115.86(16) . . ?
C1 C2T1 H2TA 108.9 . . ?
C1 C2T1 H2TB 108.9 . . ?
C1 C2T1 C3T1 113.4(4) . . ?
H2TA C2T1 H2TB 107.7 . . ?
C3T1 C2T1 H2TA 108.9 . . ?
C3T1 C2T1 H2TB 108.9 . . ?
C1 C2T2 H2TC 108.3 . . ?
C1 C2T2 H2TD 108.3 . . ?
C1 C2T2 C3T2 115.9(4) . . ?
H2TC C2T2 H2TD 107.4 . . ?
C3T2 C2T2 H2TC 108.3 . . ?
C3T2 C2T2 H2TD 108.3 . . ?
C2B C3B H3B 119.5 . . ?
C2B C3B C4B 120.91(16) . . ?
C4B C3B H3B 119.5 . . ?
C2P C3P H3P 119.4 . . ?
C4P C3P C2P 121.15(18) . . ?
C4P C3P H3P 119.4 . . ?
C2T1 C3T1 H3TA 109.1 . . ?
C2T1 C3T1 H3TB 109.1 . . ?
H3TA C3T1 H3TB 107.8 . . ?
C4T1 C3T1 C2T1 112.6(6) . . ?
C4T1 C3T1 H3TA 109.1 . . ?
C4T1 C3T1 H3TB 109.1 . . ?
C2T2 C3T2 H3TC 108.8 . . ?
C2T2 C3T2 H3TD 108.8 . . ?
H3TC C3T2 H3TD 107.7 . . ?
C4T2 C3T2 C2T2 113.8(6) . . ?
C4T2 C3T2 H3TC 108.8 . . ?
C4T2 C3T2 H3TD 108.8 . . ?
C3B C4B C1M 120.51(15) . . ?
C5B C4B C1M 121.49(15) . . ?
C5B C4B C3B 117.93(16) . . ?
O1N C4N N3N 125.78(16) . . ?
O1N C4N C5N 128.44(16) . . ?
N3N C4N C5N 105.78(14) . . ?
C3P C4P H4P 120.3 . . ?
C5P C4P C3P 119.50(18) . . ?
C5P C4P H4P 120.3 . . ?
C3T1 C4T1 H4TA 109.5 . . ?
C3T1 C4T1 H4TB 109.5 . . ?
C3T1 C4T1 H4TC 109.5 . . ?
H4TA C4T1 H4TB 109.5 . . ?
H4TA C4T1 H4TC 109.5 . . ?
H4TB C4T1 H4TC 109.5 . . ?
C3T2 C4T2 H4TD 109.5 . . ?
C3T2 C4T2 H4TE 109.5 . . ?
C3T2 C4T2 H4TF 109.5 . . ?
H4TD C4T2 H4TE 109.5 . . ?
H4TD C4T2 H4TF 109.5 . . ?
H4TE C4T2 H4TF 109.5 . . ?
N1 C5 C2P 126.60(15) . . ?
N4 C5 N1 108.29(15) . . ?
N4 C5 C2P 124.87(15) . . ?
C4B C5B H5B 119.4 . . ?
C6B C5B C4B 121.24(16) . . ?
C6B C5B H5B 119.4 . . ?
N1N C5N C4N 104.03(14) . . ?
N1N C5N C6N 110.83(14) . . ?
N1N C5N C9N 112.29(15) . . ?
C4N C5N C6N 113.23(14) . . ?
C4N C5N C9N 114.05(15) . . ?
C9N C5N C6N 102.68(14) . . ?
C4P C5P H5P 119.8 . . ?
C4P C5P C6P 120.38(17) . . ?
C6P C5P H5P 119.8 . . ?
C1B C6B H6B 119.5 . . ?
C5B C6B C1B 121.00(16) . . ?
C5B C6B H6B 119.5 . . ?
C5N C6N H6NA 110.9 . . ?
C5N C6N H6NB 110.9 . . ?
H6NA C6N H6NB 108.9 . . ?
C7N C6N C5N 104.30(14) . . ?
C7N C6N H6NA 110.9 . . ?
C7N C6N H6NB 110.9 . . ?
C1P C6P H6P 119.2 . . ?
C5P C6P C1P 121.68(17) . . ?
C5P C6P H6P 119.2 . . ?
C6N C7N H7NA 110.6 . . ?
C6N C7N H7NB 110.6 . . ?
H7NA C7N H7NB 108.7 . . ?
C8N C7N C6N 105.84(15) . . ?
C8N C7N H7NA 110.6 . . ?
C8N C7N H7NB 110.6 . . ?
C7N C8N H8NA 110.4 . . ?
C7N C8N H8NB 110.4 . . ?
C7N C8N C9N 106.65(15) . . ?
H8NA C8N H8NB 108.6 . . ?
C9N C8N H8NA 110.4 . . ?
C9N C8N H8NB 110.4 . . ?
C5N C9N H9NA 110.4 . . ?
C5N C9N H9NB 110.4 . . ?
C8N C9N C5N 106.84(15) . . ?
C8N C9N H9NA 110.4 . . ?
C8N C9N H9NB 110.4 . . ?
H9NA C9N H9NB 108.6 . . ?

loop_
_geom_bond_atom_site_label_1
_geom_bond_atom_site_label_2
_geom_bond_distance
_geom_bond_site_symmetry_2
_geom_bond_publ_flag
O1N C4N 1.213(2) . ?
N1 H1 0.92(3) . ?
N1 N2 1.345(2) . ?
N1 C5 1.335(2) . ?
N1N H1N 0.77(12) . ?
N1N C2N 1.283(2) . ?
N1N C5N 1.469(2) . ?
N2 N3 1.292(2) . ?
N3 N4 1.355(2) . ?
N3N C1M 1.468(2) . ?
N3N C2N 1.388(2) . ?
N3N C4N 1.376(2) . ?
N4 C5 1.321(2) . ?
C1 H1AA 0.9800 . ?
C1 H1AB 0.9800 . ?
C1 H1BC 0.9800 . ?
C1 H1BD 0.9800 . ?
C1 C2N 1.488(3) . ?
C1 C2T1 1.499(4) . ?
C1 C2T2 1.454(5) . ?
C1B C1P 1.486(2) . ?
C1B C2B 1.392(2) . ?
C1B C6B 1.392(2) . ?
C1M H1MA 0.9800 . ?
C1M H1MB 0.9800 . ?
C1M C4B 1.509(2) . ?
C1P C2P 1.406(2) . ?
C1P C6P 1.399(2) . ?
C2B H2B 0.9400 . ?
C2B C3B 1.379(2) . ?
C2P C3P 1.391(2) . ?
C2P C5 1.474(2) . ?
C2T1 H2TA 0.9800 . ?
C2T1 H2TB 0.9800 . ?
C2T1 C3T1 1.499(5) . ?
C2T2 H2TC 0.9800 . ?
C2T2 H2TD 0.9800 . ?
C2T2 C3T2 1.508(6) . ?
C3B H3B 0.9400 . ?
C3B C4B 1.388(2) . ?
C3P H3P 0.9400 . ?
C3P C4P 1.380(3) . ?
C3T1 H3TA 0.9800 . ?
C3T1 H3TB 0.9800 . ?
C3T1 C4T1 1.459(6) . ?
C3T2 H3TC 0.9800 . ?
C3T2 H3TD 0.9800 . ?
C3T2 C4T2 1.466(6) . ?
C4B C5B 1.388(2) . ?
C4N C5N 1.506(2) . ?
C4P H4P 0.9400 . ?
C4P C5P 1.365(3) . ?
C4T1 H4TA 0.9700 . ?
C4T1 H4TB 0.9700 . ?
C4T1 H4TC 0.9700 . ?
C4T2 H4TD 0.9700 . ?
C4T2 H4TE 0.9700 . ?
C4T2 H4TF 0.9700 . ?
C5B H5B 0.9400 . ?
C5B C6B 1.380(2) . ?
C5N C6N 1.533(2) . ?
C5N C9N 1.525(3) . ?
C5P H5P 0.9400 . ?
C5P C6P 1.379(3) . ?
C6B H6B 0.9400 . ?
C6N H6NA 0.9800 . ?
C6N H6NB 0.9800 . ?
C6N C7N 1.515(3) . ?
C6P H6P 0.9400 . ?
C7N H7NA 0.9800 . ?
C7N H7NB 0.9800 . ?
C7N C8N 1.512(3) . ?
C8N H8NA 0.9800 . ?
C8N H8NB 0.9800 . ?
C8N C9N 1.520(3) . ?
C9N H9NA 0.9800 . ?
C9N H9NB 0.9800 . ?

loop_
_geom_hbond_atom_site_label_D
_geom_hbond_atom_site_label_H
_geom_hbond_atom_site_label_A
_geom_hbond_distance_DH
_geom_hbond_distance_HA
_geom_hbond_distance_DA
_geom_hbond_angle_DHA
_geom_hbond_site_symmetry_A
_geom_hbond_publ_flag
N1 H1 N1N 0.92(3) 1.86(3) 2.766(2) 172(2) 5 yes
N1N H1N N1 0.77(12) 2.03(12) 2.766(2) 160(10) 9_554 yes
C1M H1MA N3 0.98 2.58 3.527(2) 163.4 16 yes

loop_
_geom_torsion_atom_site_label_1
_geom_torsion_atom_site_label_2
_geom_torsion_atom_site_label_3
_geom_torsion_atom_site_label_4
_geom_torsion
_geom_torsion_site_symmetry_1
_geom_torsion_site_symmetry_2
_geom_torsion_site_symmetry_3
_geom_torsion_site_symmetry_4
_geom_torsion_publ_flag
O1N C4N C5N N1N 178.33(18) . . . . ?
O1N C4N C5N C6N -61.3(2) . . . . ?
O1N C4N C5N C9N 55.7(2) . . . . ?
N1 N2 N3 N4 0.3(2) . . . . ?
N1N C5N C6N C7N -82.97(18) . . . . ?
N1N C5N C9N C8N 90.52(18) . . . . ?
N2 N1 C5 N4 -0.35(19) . . . . ?
N2 N1 C5 C2P -174.89(16) . . . . ?
N2 N3 N4 C5 -0.5(2) . . . . ?
N3 N4 C5 N1 0.5(2) . . . . ?
N3 N4 C5 C2P 175.15(16) . . . . ?
N3N C1M C4B C3B 87.07(19) . . . . ?
N3N C1M C4B C5B -95.96(18) . . . . ?
N3N C4N C5N N1N -2.16(17) . . . . ?
N3N C4N C5N C6N 118.24(16) . . . . ?
N3N C4N C5N C9N -124.82(16) . . . . ?
C1 C2T1 C3T1 C4T1 170.3(5) . . . . ?
C1 C2T2 C3T2 C4T2 -176.7(7) . . . . ?
C1B C1P C2P C3P 175.92(16) . . . . ?
C1B C1P C2P C5 -7.1(3) . . . . ?
C1B C1P C6P C5P -177.44(15) . . . . ?
C1B C2B C3B C4B 0.5(3) . . . . ?
C1M N3N C2N N1N -177.34(15) . . . . ?
C1M N3N C2N C1 5.4(3) . . . . ?
C1M N3N C4N O1N -1.4(3) . . . . ?
C1M N3N C4N C5N 179.03(14) . . . . ?
C1M C4B C5B C6B -176.75(15) . . . . ?
C1P C1B C2B C3B 179.50(15) . . . . ?
C1P C1B C6B C5B 179.47(15) . . . . ?
C1P C2P C3P C4P 1.9(3) . . . . ?
C1P C2P C5 N1 -52.1(3) . . . . ?
C1P C2P C5 N4 134.25(19) . . . . ?
C2B C1B C1P C2P 140.30(17) . . . . ?
C2B C1B C1P C6P -41.4(2) . . . . ?
C2B C1B C6B C5B -2.5(2) . . . . ?
C2B C3B C4B C1M 175.73(15) . . . . ?
C2B C3B C4B C5B -1.3(2) . . . . ?
C2N N1N C5N C4N 2.32(18) . . . . ?
C2N N1N C5N C6N -119.68(16) . . . . ?
C2N N1N C5N C9N 126.13(16) . . . . ?
C2N N3N C1M C4B 85.4(2) . . . . ?
C2N N3N C4N O1N -179.17(17) . . . . ?
C2N N3N C4N C5N 1.30(17) . . . . ?
C2N C1 C2T1 C3T1 169.8(4) . . . . ?
C2N C1 C2T2 C3T2 -179.1(5) . . . . ?
C2P C1P C6P C5P 0.9(2) . . . . ?
C2P C3P C4P C5P 0.1(3) . . . . ?
C2T1 C1 C2N N1N -84.4(3) . . . . ?
C2T1 C1 C2N N3N 92.6(3) . . . . ?
C2T2 C1 C2N N1N -36.7(4) . . . . ?
C2T2 C1 C2N N3N 140.2(4) . . . . ?
C3B C4B C5B C6B 0.3(2) . . . . ?
C3P C2P C5 N1 125.03(19) . . . . ?
C3P C2P C5 N4 -48.6(2) . . . . ?
C3P C4P C5P C6P -1.5(3) . . . . ?
C4B C5B C6B C1B 1.7(2) . . . . ?
C4N N3N C1M C4B -91.83(19) . . . . ?
C4N N3N C2N N1N 0.2(2) . . . . ?
C4N N3N C2N C1 -177.03(16) . . . . ?
C4N C5N C6N C7N 160.58(16) . . . . ?
C4N C5N C9N C8N -151.46(16) . . . . ?
C4P C5P C6P C1P 1.0(3) . . . . ?
C5 N1 N2 N3 0.06(19) . . . . ?
C5 C2P C3P C4P -175.32(18) . . . . ?
C5N N1N C2N N3N -1.7(2) . . . . ?
C5N N1N C2N C1 175.50(16) . . . . ?
C5N C6N C7N C8N -32.1(2) . . . . ?
C6B C1B C1P C2P -41.8(2) . . . . ?
C6B C1B C1P C6P 136.53(16) . . . . ?
C6B C1B C2B C3B 1.5(2) . . . . ?
C6N C5N C9N C8N -28.56(19) . . . . ?
C6N C7N C8N C9N 14.1(2) . . . . ?
C6P C1P C2P C3P -2.4(2) . . . . ?
C6P C1P C2P C5 174.63(15) . . . . ?
C7N C8N C9N C5N 9.3(2) . . . . ?
C9N C5N C6N C7N 37.13(19) . . . . ?

loop_
_smtbx_masks_void_nr
_smtbx_masks_void_average_x
_smtbx_masks_void_average_y
_smtbx_masks_void_average_z
_smtbx_masks_void_volume
_smtbx_masks_void_count_electrons
_smtbx_masks_void_content
1 0.000 0.000 -0.376 590.6 25.9 '2.4 water'
2 0.333 0.667 -0.683 590.6 25.9 '2.4 water'
3 0.667 0.333 -0.017 590.6 25.9 '2.4 water'
